data_4303724
loop_
_publ_author_name
'Arun Kumar Bar'
'Rajesh Chakrabarty'
'Partha Sarathi Mukherjee'

_publ_section_title
;
Self-Assembly of a Pd6-Molecular Double-Square and a
Cu3-Trigonalbipyramidal Cage via a New Tripodal Flexible Ligand
;
_journal_name_full 'Inorganic Chemistry'
_journal_page_first 10880
_journal_page_last 10882
_journal_paper_doi 10.1021/ic901633g
_journal_volume 48
_journal_year 2009
_chemical_formula_moiety 'C144 H240 N36 Pd6, 8(Cl O4), 4(N O3)'
_chemical_formula_sum 'C144 H240 Cl8 N40 O44 Pd6'
_chemical_formula_weight 4157.83
_chemical_name_systematic
;
 ?
;
_space_group_IT_number 2
_symmetry_cell_setting triclinic
_symmetry_space_group_name_Hall '-P 1'
_symmetry_space_group_name_H-M 'P -1'
_atom_sites_solution_hydrogens geom
_atom_sites_solution_primary direct
_atom_sites_solution_secondary difmap
_audit_creation_method SHELXL-97
_cell_angle_alpha 105.75(3)
_cell_angle_beta 101.71(3)
_cell_angle_gamma 93.90(3)
_cell_formula_units_Z 6
_cell_length_a 16.057(3)
_cell_length_b 18.914(4)
_cell_length_c 22.570(5)
_cell_measurement_temperature 150(2)
_cell_volume 6405(3)
_computing_cell_refinement 'BRUKER SMART'
_computing_data_collection 'BRUKER SMART'
_computing_data_reduction 'BR5UKER SAINT'
_computing_molecular_graphics 'ORTEP-3 for Windows(Farrugia, 1997)'
_computing_publication_material WinGX
_computing_structure_refinement 'SHELXL-97 (Sheldrick, 2008)'
_computing_structure_solution 'SHELXS-97 (Sheldrick, 2008)'
_diffrn_ambient_temperature 150(2)
_diffrn_measured_fraction_theta_full 0.818
_diffrn_measured_fraction_theta_max 0.818
_diffrn_measurement_device_type 'CCD area detector'
_diffrn_measurement_method 'phi and omega scan'
_diffrn_radiation_monochromator graphite
_diffrn_radiation_source 'fine-focus sealed tube'
_diffrn_radiation_type MoK\a
_diffrn_radiation_wavelength 0.71073
_diffrn_reflns_av_R_equivalents 0.0000
_diffrn_reflns_av_sigmaI/netI 0.0242
_diffrn_reflns_limit_h_max 17
_diffrn_reflns_limit_h_min -17
_diffrn_reflns_limit_k_max 19
_diffrn_reflns_limit_k_min -21
_diffrn_reflns_limit_l_max 25
_diffrn_reflns_limit_l_min 0
_diffrn_reflns_number 15500
_diffrn_reflns_theta_full 23.51
_diffrn_reflns_theta_max 23.51
_diffrn_reflns_theta_min 1.25
_exptl_absorpt_coefficient_mu 0.556
_exptl_absorpt_correction_T_max 0.9313
_exptl_absorpt_correction_T_min 0.9066
_exptl_absorpt_correction_type emperical
_exptl_absorpt_process_details 'SADABS: Blessing, R. (1995), Acta Cryst., A51, 33'
_exptl_crystal_colour 'color less'
_exptl_crystal_density_diffrn 1.074
_exptl_crystal_density_method 'not measured'
_exptl_crystal_description blocks
_exptl_crystal_F_000 2132
_exptl_crystal_size_max 0.18
_exptl_crystal_size_mid 0.15
_exptl_crystal_size_min 0.13
_platon_squeeze_details
;
SQUEEZE (PLATON, A.Spek) was used to treat diffuse solvent
contributions.  Total electron count found = 472/unit cell.
Calculated for 15 nitromethane (the reaction solvent)
= 480/unit cell.  The intensive properties (density, F(000), etc.)
reflect these contributions
;
_refine_diff_density_max 1.330
_refine_diff_density_min -1.059
_refine_diff_density_rms 0.113
_refine_ls_extinction_coef 0.026(2)
_refine_ls_extinction_expression Fc^*^=kFc[1+0.001xFc^2^\l^3^/sin(2\q)]^-1/4^
_refine_ls_extinction_method SHELXL
_refine_ls_goodness_of_fit_ref 1.435
_refine_ls_hydrogen_treatment constr
_refine_ls_matrix_type full
_refine_ls_number_parameters 1061
_refine_ls_number_reflns 15500
_refine_ls_number_restraints 0
_refine_ls_restrained_S_all 1.435
_refine_ls_R_factor_all 0.1046
_refine_ls_R_factor_gt 0.0982
_refine_ls_shift/su_max 0.391
_refine_ls_shift/su_mean 0.076
_refine_ls_structure_factor_coef Fsqd
_refine_ls_weighting_details 'calc w=1/[\s^2^(Fo^2^)+(0.2000P)^2^+0.0000P] where P=(Fo^2^+2Fc^2^)/3'
_refine_ls_weighting_scheme calc
_refine_ls_wR_factor_gt 0.3021
_refine_ls_wR_factor_ref 0.3147
_reflns_number_gt 12801
_reflns_number_total 9344
_reflns_threshold_expression >2\s(I)
_cod_data_source_file ic901633g_si_002.cif
_cod_data_source_block complex-1
_cod_original_cell_volume 6404(2)
_cod_original_formula_sum 'C144 H240 N40 O44 Cl8 Pd6'
_cod_database_code 4303724

loop_
_symmetry_equiv_pos_as_xyz
'x, y, z'
'-x, -y, -z'

loop_
_atom_site_label
_atom_site_type_symbol
_atom_site_fract_x
_atom_site_fract_y
_atom_site_fract_z
_atom_site_U_iso_or_equiv
_atom_site_adp_type
_atom_site_occupancy
_atom_site_symmetry_multiplicity
_atom_site_calc_flag
_atom_site_refinement_flags
_atom_site_disorder_assembly
_atom_site_disorder_group
Pd1 Pd 1.02039(3) 0.38498(3) 1.21138(2) 0.0855(3) Uani 1 1 d . . .
Pd3 Pd 1.47553(3) 0.18016(3) 1.27503(2) 0.0916(3) Uani 1 1 d . . .
Pd2 Pd 0.98289(3) 0.02728(3) 0.67974(2) 0.0895(3) Uani 1 1 d . . .
N1 N 1.0961(4) 0.4407(4) 1.3007(3) 0.0997(17) Uani 1 1 d . . .
N2 N 0.9419(4) 0.3482(4) 1.2583(3) 0.1019(17) Uani 1 1 d . . .
N3 N 0.9415(4) 0.3344(4) 1.1256(3) 0.0949(16) Uani 1 1 d . . .
N4 N 0.8761(4) 0.3660(4) 1.1003(3) 0.1007(17) Uani 1 1 d . . .
H4 H 0.8636 0.4087 1.1188 0.121 Uiso 1 1 calc R . .
N5 N 0.9071(4) 0.1092(4) 0.6909(3) 0.0993(17) Uani 1 1 d . . .
N6 N 0.9313(5) 0.1748(4) 0.6826(3) 0.1060(18) Uani 1 1 d . . .
H6 H 0.9719 0.1816 0.6643 0.127 Uiso 1 1 calc R . .
N7 N 0.9064(4) -0.0308(4) 0.5925(3) 0.1018(18) Uani 1 1 d . . .
N8 N 1.0586(4) -0.0575(4) 0.6670(3) 0.1044(18) Uani 1 1 d . . .
N9 N 1.0629(5) 0.0855(4) 0.7613(3) 0.1034(18) Uani 1 1 d . . .
N10 N 1.1285(4) 0.1358(4) 0.7634(3) 0.0961(16) Uani 1 1 d . . .
H10 H 1.1423 0.1437 0.7306 0.115 Uiso 1 1 calc R . .
N11 N 1.4566(5) 0.1549(5) 1.3561(3) 0.117(2) Uani 1 1 d . . .
N12 N 1.5758(4) 0.0540(4) 1.2441(3) 0.1025(17) Uani 1 1 d . . .
H12 H 1.6213 0.0838 1.2659 0.123 Uiso 1 1 calc R . .
N13 N 1.0746(4) 0.4811(3) 1.1411(3) 0.0930(15) Uani 1 1 d . . .
H13 H 1.0354 0.5078 1.1511 0.112 Uiso 1 1 calc R . .
N14 N 1.0979(4) 0.4264(3) 1.1648(3) 0.0882(14) Uani 1 1 d . . .
N15 N 1.5762(4) 0.2367(4) 1.1986(3) 0.1014(18) Uani 1 1 d . . .
H15 H 1.6209 0.2426 1.2287 0.122 Uiso 1 1 calc R . .
N16 N 1.4967(4) 0.2099(3) 1.1986(3) 0.0899(15) Uani 1 1 d . . .
N17 N 1.4932(4) 0.0739(4) 1.2334(3) 0.0973(17) Uani 1 1 d . . .
N19 N 1.4578(4) 0.2871(4) 1.3207(3) 0.113(2) Uani 1 1 d . . .
N22 N 0.7443(2) 0.2211(3) 1.3315(3) 0.0720(13) Uani 1 1 d . . .
N23 N 1.1451(5) 0.1716(4) 0.6154(3) 0.108(2) Uani 1 1 d . . .
C1 C 1.5272(7) 0.1162(7) 1.3816(5) 0.144(4) Uani 1 1 d . . .
H1A H 1.5811 0.1470 1.3910 0.217 Uiso 1 1 calc R . .
H1B H 1.5283 0.0703 1.3506 0.217 Uiso 1 1 calc R . .
H1C H 1.5177 0.1066 1.4194 0.217 Uiso 1 1 calc R . .
C2 C 0.8901(5) 0.2480(5) 0.8772(4) 0.113(2) Uani 1 1 d . . .
H2A H 0.9235 0.2484 0.9177 0.169 Uiso 1 1 calc R . .
H2B H 0.8908 0.2977 0.8743 0.169 Uiso 1 1 calc R . .
H2C H 0.9140 0.2187 0.8444 0.169 Uiso 1 1 calc R . .
C3 C 1.4642(5) 0.2492(6) 1.0439(3) 0.107(2) Uani 1 1 d . . .
H3A H 1.4702 0.2044 1.0126 0.128 Uiso 1 1 calc R . .
H3B H 1.5029 0.2892 1.0411 0.128 Uiso 1 1 calc R . .
C4 C 1.4919(5) 0.2388(5) 1.1082(4) 0.098(2) Uani 1 1 d . . .
C5 C 0.8274(5) 0.1949(4) 0.7308(3) 0.0956(19) Uani 1 1 d . . .
C6 C 1.3520(5) 0.1808(6) 1.1303(4) 0.110(2) Uani 1 1 d . . .
H6A H 1.3401 0.1646 1.1649 0.165 Uiso 1 1 calc R . .
H6B H 1.3379 0.1398 1.0924 0.165 Uiso 1 1 calc R . .
H6C H 1.3182 0.2194 1.1245 0.165 Uiso 1 1 calc R . .
C7 C 0.8699(5) 0.2605(4) 1.0311(3) 0.0907(18) Uani 1 1 d . . .
C8 C 1.1525(5) 0.1626(4) 0.9340(3) 0.097(2) Uani 1 1 d . . .
H8A H 1.1004 0.1742 0.9479 0.116 Uiso 1 1 calc R . .
H8B H 1.1673 0.1178 0.9443 0.116 Uiso 1 1 calc R . .
C9 C 1.3706(5) 0.2670(5) 1.0267(4) 0.098(2) Uani 1 1 d . . .
C10 C 1.2440(5) 0.2350(5) 0.8360(4) 0.105(2) Uani 1 1 d . . .
H10A H 1.2531 0.2382 0.7960 0.158 Uiso 1 1 calc R . .
H10B H 1.2956 0.2244 0.8601 0.158 Uiso 1 1 calc R . .
H10C H 1.2292 0.2814 0.8588 0.158 Uiso 1 1 calc R . .
C11 C 1.2043(5) 0.3365(4) 1.1548(4) 0.0947(19) Uani 1 1 d . . .
H11A H 1.1783 0.3204 1.1844 0.142 Uiso 1 1 calc R . .
H11B H 1.2642 0.3530 1.1732 0.142 Uiso 1 1 calc R . .
H11C H 1.1978 0.2961 1.1170 0.142 Uiso 1 1 calc R . .
C12 C 1.2446(5) 0.4304(4) 1.0569(4) 0.099(2) Uani 1 1 d . . .
H12A H 1.2231 0.4467 1.0201 0.119 Uiso 1 1 calc R . .
H12B H 1.2967 0.4630 1.0810 0.119 Uiso 1 1 calc R . .
C13 C 0.8324(5) 0.3231(4) 1.0426(4) 0.097(2) Uani 1 1 d . . .
C14 C 1.3486(5) 0.3366(5) 1.0509(3) 0.096(2) Uani 1 1 d . . .
C15 C 0.7555(5) 0.3483(5) 1.0081(4) 0.106(2) Uani 1 1 d . . .
H15A H 0.7490 0.3973 1.0317 0.158 Uiso 1 1 calc R . .
H15B H 0.7051 0.3150 1.0034 0.158 Uiso 1 1 calc R . .
H15C H 0.7631 0.3488 0.9671 0.158 Uiso 1 1 calc R . .
C16 C 1.4445(4) 0.2094(4) 1.1443(3) 0.0895(18) Uani 1 1 d . . .
C17 C 0.8442(5) 0.1216(4) 0.7220(4) 0.097(2) Uani 1 1 d . . .
C18 C 0.8506(6) 0.1913(5) 0.9741(3) 0.104(2) Uani 1 1 d . . .
H18A H 0.8362 0.1491 0.9885 0.125 Uiso 1 1 calc R . .
H18B H 0.9027 0.1838 0.9591 0.125 Uiso 1 1 calc R . .
C19 C 1.1095(7) 0.5513(5) 1.0684(4) 0.117(3) Uani 1 1 d . . .
H19A H 1.0622 0.5759 1.0799 0.175 Uiso 1 1 calc R . .
H19B H 1.0979 0.5310 1.0233 0.175 Uiso 1 1 calc R . .
H19C H 1.1608 0.5862 1.0828 0.175 Uiso 1 1 calc R . .
C20 C 0.5849(6) 0.1636(5) 0.7471(4) 0.117(3) Uani 1 1 d . . .
H20A H 0.6104 0.1794 0.7171 0.175 Uiso 1 1 calc R . .
H20B H 0.5389 0.1918 0.7556 0.175 Uiso 1 1 calc R . .
H20C H 0.5629 0.1119 0.7301 0.175 Uiso 1 1 calc R . .
C21 C 1.3750(6) 0.1077(6) 1.3419(5) 0.127(3) Uani 1 1 d . . .
H21A H 1.3293 0.1320 1.3251 0.190 Uiso 1 1 calc R . .
H21B H 1.3655 0.0984 1.3799 0.190 Uiso 1 1 calc R . .
H21C H 1.3766 0.0615 1.3113 0.190 Uiso 1 1 calc R . .
C22 C 0.8041(5) 0.0638(5) 0.7417(4) 0.106(2) Uani 1 1 d . . .
H22A H 0.8294 0.0193 0.7288 0.160 Uiso 1 1 calc R . .
H22B H 0.7438 0.0547 0.7225 0.160 Uiso 1 1 calc R . .
H22C H 0.8124 0.0791 0.7869 0.160 Uiso 1 1 calc R . .
C23 C 1.6571(5) 0.2878(6) 1.1319(5) 0.120(3) Uani 1 1 d . . .
H23A H 1.7040 0.2901 1.1666 0.180 Uiso 1 1 calc R . .
H23B H 1.6505 0.3370 1.1291 0.180 Uiso 1 1 calc R . .
H23C H 1.6685 0.2582 1.0932 0.180 Uiso 1 1 calc R . .
C24 C 1.2229(4) 0.2244(4) 0.9712(3) 0.0846(17) Uani 1 1 d . . .
C25 C 1.0031(6) 0.0431(5) 0.8391(4) 0.109(2) Uani 1 1 d . . .
H25A H 0.9661 0.0110 0.8010 0.164 Uiso 1 1 calc R . .
H25B H 0.9695 0.0732 0.8640 0.164 Uiso 1 1 calc R . .
H25C H 1.0331 0.0138 0.8630 0.164 Uiso 1 1 calc R . .
C26 C 1.0729(8) -0.0891(6) 0.7231(5) 0.141(4) Uani 1 1 d . . .
H26A H 1.0185 -0.1057 0.7295 0.212 Uiso 1 1 calc R . .
H26B H 1.1040 -0.0514 0.7604 0.212 Uiso 1 1 calc R . .
H26C H 1.1052 -0.1301 0.7148 0.212 Uiso 1 1 calc R . .
C27 C 1.1334(4) 0.1466(4) 0.8631(3) 0.0863(18) Uani 1 1 d . . .
C28 C 1.3492(5) 0.0186(5) 1.1749(5) 0.115(3) Uani 1 1 d . . .
H28A H 1.3370 0.0681 1.1916 0.173 Uiso 1 1 calc R . .
H28B H 1.3161 -0.0150 1.1891 0.173 Uiso 1 1 calc R . .
H28C H 1.3345 0.0049 1.1295 0.173 Uiso 1 1 calc R . .
C29 C 0.6526(5) 0.1759(5) 0.8087(4) 0.099(2) Uani 1 1 d . . .
C30 C 0.9382(4) 0.2675(4) 1.0818(3) 0.0828(16) Uani 1 1 d . . .
C31 C 0.6706(7) 0.1452(6) 0.9701(4) 0.134(3) Uani 1 1 d . . .
H31A H 0.6106 0.1266 0.9592 0.200 Uiso 1 1 calc R . .
H31B H 0.6819 0.1889 1.0057 0.200 Uiso 1 1 calc R . .
H31C H 0.7036 0.1081 0.9809 0.200 Uiso 1 1 calc R . .
C32 C 1.1613(5) 0.3994(4) 1.1386(3) 0.0869(18) Uani 1 1 d . . .
C33 C 1.1121(5) 0.3134(5) 0.9719(3) 0.103(2) Uani 1 1 d . . .
H33A H 1.1100 0.3652 0.9902 0.154 Uiso 1 1 calc R . .
H33B H 1.0735 0.2847 0.9864 0.154 Uiso 1 1 calc R . .
H33C H 1.0956 0.3014 0.9266 0.154 Uiso 1 1 calc R . .
C34 C 1.0017(5) 0.2189(4) 1.0938(3) 0.098(2) Uani 1 1 d . . .
H34A H 1.0402 0.2416 1.1342 0.147 Uiso 1 1 calc R . .
H34B H 1.0334 0.2105 1.0613 0.147 Uiso 1 1 calc R . .
H34C H 0.9733 0.1725 1.0937 0.147 Uiso 1 1 calc R . .
C35 C 1.5750(5) 0.2533(5) 1.1424(4) 0.098(2) Uani 1 1 d . . .
C36 C 1.1212(6) 0.4890(4) 1.0992(4) 0.099(2) Uani 1 1 d . . .
C37 C 0.8010(5) 0.2157(4) 0.8695(4) 0.0951(19) Uani 1 1 d . . .
C38 C 1.3086(5) 0.2089(4) 0.9850(3) 0.0937(19) Uani 1 1 d . . .
C39 C 0.8863(6) 0.2277(5) 0.7054(4) 0.111(2) Uani 1 1 d . . .
C40 C 1.6535(5) -0.0537(5) 1.2207(4) 0.110(2) Uani 1 1 d . . .
H40A H 1.7015 -0.0176 1.2458 0.165 Uiso 1 1 calc R . .
H40B H 1.6629 -0.0746 1.1792 0.165 Uiso 1 1 calc R . .
H40C H 1.6474 -0.0922 1.2404 0.165 Uiso 1 1 calc R . .
C41 C 0.6951(5) 0.1637(5) 0.9147(4) 0.100(2) Uani 1 1 d . . .
C42 C 1.1701(5) 0.1725(4) 0.8249(3) 0.0907(18) Uani 1 1 d . . .
C43 C 1.3973(7) 0.3199(6) 1.2800(5) 0.134(3) Uani 1 1 d . . .
H43A H 1.3430 0.2889 1.2650 0.201 Uiso 1 1 calc R . .
H43B H 1.4201 0.3235 1.2446 0.201 Uiso 1 1 calc R . .
H43C H 1.3898 0.3684 1.3040 0.201 Uiso 1 1 calc R . .
C44 C 0.7613(5) 0.2336(5) 0.7605(4) 0.104(2) Uani 1 1 d . . .
H44A H 0.7090 0.2265 0.7280 0.125 Uiso 1 1 calc R . .
H44B H 0.7814 0.2863 0.7761 0.125 Uiso 1 1 calc R . .
C45 C 1.2673(5) 0.3535(4) 1.0344(3) 0.0913(19) Uani 1 1 d . . .
C46 C 1.5742(5) -0.0174(5) 1.2157(3) 0.096(2) Uani 1 1 d . . .
C47 C 0.8945(7) 0.0163(6) 0.5507(4) 0.130(3) Uani 1 1 d . . .
H47A H 0.9495 0.0364 0.5478 0.195 Uiso 1 1 calc R . .
H47B H 0.8638 0.0560 0.5674 0.195 Uiso 1 1 calc R . .
H47C H 0.8625 -0.0126 0.5094 0.195 Uiso 1 1 calc R . .
C48 C 1.1785(5) 0.4397(4) 1.0973(3) 0.0928(18) Uani 1 1 d . . .
C49 C 0.7396(5) 0.2083(5) 0.8146(4) 0.106(2) Uani 1 1 d . . .
C50 C 0.7778(5) 0.1909(5) 0.9172(4) 0.100(2) Uani 1 1 d . . .
C51 C 1.0648(5) 0.0904(5) 0.8231(3) 0.096(2) Uani 1 1 d . . .
C52 C 1.4895(5) -0.0481(5) 1.1840(4) 0.101(2) Uani 1 1 d . . .
C53 C 1.1044(6) 0.5200(5) 1.3095(4) 0.115(2) Uani 1 1 d . . .
H53A H 1.0484 0.5354 1.3029 0.173 Uiso 1 1 calc R . .
H53B H 1.1341 0.5314 1.2798 0.173 Uiso 1 1 calc R . .
H53C H 1.1361 0.5455 1.3518 0.173 Uiso 1 1 calc R . .
C54 C 0.6320(5) 0.1564(5) 0.8588(4) 0.102(2) Uani 1 1 d . . .
C55 C 0.9144(9) 0.2632(5) 1.2324(7) 0.167(5) Uani 1 1 d . . .
H55A H 0.9645 0.2382 1.2330 0.250 Uiso 1 1 calc R . .
H55B H 0.8808 0.2511 1.1898 0.250 Uiso 1 1 calc R . .
H55C H 0.8808 0.2476 1.2584 0.250 Uiso 1 1 calc R . .
C56 C 1.2034(5) 0.2959(5) 0.9917(3) 0.0921(19) Uani 1 1 d . . .
C57 C 0.8958(9) 0.3058(5) 0.7001(5) 0.148(4) Uani 1 1 d . . .
H57A H 0.9423 0.3123 0.6805 0.222 Uiso 1 1 calc R . .
H57B H 0.9074 0.3406 0.7416 0.222 Uiso 1 1 calc R . .
H57C H 0.8436 0.3141 0.6750 0.222 Uiso 1 1 calc R . .
C58 C 1.4209(8) 0.2806(7) 1.3742(4) 0.141(3) Uani 1 1 d . . .
H58A H 1.4319 0.3285 1.4060 0.170 Uiso 1 1 calc R . .
H58B H 1.3592 0.2679 1.3592 0.170 Uiso 1 1 calc R . .
C59 C 0.9576(7) -0.0904(6) 0.5666(4) 0.129(3) Uani 1 1 d . . .
H59A H 0.9185 -0.1312 0.5356 0.155 Uiso 1 1 calc R . .
H59B H 0.9956 -0.0709 0.5448 0.155 Uiso 1 1 calc R . .
C60 C 1.4427(5) 0.0150(5) 1.1973(4) 0.096(2) Uani 1 1 d . . .
C61 C 1.3287(7) 0.1338(5) 0.9588(4) 0.123(3) Uani 1 1 d . . .
H61A H 1.3889 0.1324 0.9728 0.185 Uiso 1 1 calc R . .
H61B H 1.3134 0.1205 0.9134 0.185 Uiso 1 1 calc R . .
H61C H 1.2968 0.0994 0.9730 0.185 Uiso 1 1 calc R . .
C62 C 1.0441(10) 0.4242(7) 1.3460(5) 0.160(5) Uani 1 1 d . . .
H62A H 1.0834 0.4257 1.3853 0.192 Uiso 1 1 calc R . .
H62B H 1.0084 0.4632 1.3557 0.192 Uiso 1 1 calc R . .
C63 C 0.9902(8) 0.3539(7) 1.3226(4) 0.139(3) Uani 1 1 d . . .
H63A H 0.9511 0.3511 1.3497 0.167 Uiso 1 1 calc R . .
H63B H 1.0249 0.3138 1.3216 0.167 Uiso 1 1 calc R . .
C64 C 1.4598(6) -0.1279(6) 1.1451(6) 0.127(3) Uani 1 1 d . . .
H64A H 1.4971 -0.1590 1.1628 0.152 Uiso 1 1 calc R . .
H64B H 1.4668 -0.1334 1.1025 0.152 Uiso 1 1 calc R . .
C65 C 0.8643(6) 0.3812(6) 1.2548(5) 0.133(3) Uani 1 1 d . . .
H65A H 0.8373 0.3745 1.2112 0.199 Uiso 1 1 calc R . .
H65B H 0.8772 0.4332 1.2768 0.199 Uiso 1 1 calc R . .
H65C H 0.8264 0.3580 1.2738 0.199 Uiso 1 1 calc R . .
C66 C 0.8221(6) -0.0615(7) 0.5958(4) 0.138(3) Uani 1 1 d . . .
H66A H 0.8288 -0.0933 0.6226 0.206 Uiso 1 1 calc R . .
H66B H 0.7905 -0.0895 0.5541 0.206 Uiso 1 1 calc R . .
H66C H 0.7914 -0.0219 0.6127 0.206 Uiso 1 1 calc R . .
C67 C 1.1419(7) -0.0312(6) 0.6590(7) 0.161(5) Uani 1 1 d . . .
H67A H 1.1701 0.0088 0.6956 0.242 Uiso 1 1 calc R . .
H67B H 1.1340 -0.0141 0.6221 0.242 Uiso 1 1 calc R . .
H67C H 1.1765 -0.0709 0.6540 0.242 Uiso 1 1 calc R . .
C68 C 1.4530(10) 0.2279(7) 1.4026(6) 0.163(4) Uani 1 1 d . . .
H68A H 1.4173 0.2197 1.4305 0.196 Uiso 1 1 calc R . .
H68B H 1.5104 0.2476 1.4282 0.196 Uiso 1 1 calc R . .
C69 C 1.1812(6) 0.4181(6) 1.3104(4) 0.134(3) Uani 1 1 d . . .
H69A H 1.1764 0.3655 1.3040 0.200 Uiso 1 1 calc R . .
H69B H 1.2129 0.4433 1.3527 0.200 Uiso 1 1 calc R . .
H69C H 1.2106 0.4304 1.2807 0.200 Uiso 1 1 calc R . .
C70 C 1.0084(8) -0.1190(6) 0.6131(6) 0.150(4) Uani 1 1 d . . .
H70A H 1.0470 -0.1502 0.5939 0.180 Uiso 1 1 calc R . .
H70B H 0.9710 -0.1491 0.6282 0.180 Uiso 1 1 calc R . .
C71 C 1.5421(6) 0.3337(6) 1.3434(6) 0.141(4) Uani 1 1 d . . .
H71A H 1.5809 0.3118 1.3693 0.211 Uiso 1 1 calc R . .
H71B H 1.5356 0.3823 1.3677 0.211 Uiso 1 1 calc R . .
H71C H 1.5644 0.3371 1.3078 0.211 Uiso 1 1 calc R . .
C72 C 1.4180(5) 0.3974(5) 1.1015(4) 0.109(2) Uani 1 1 d . . .
H72A H 1.4717 0.3780 1.1083 0.163 Uiso 1 1 calc R . .
H72B H 1.3998 0.4116 1.1406 0.163 Uiso 1 1 calc R . .
H72C H 1.4250 0.4400 1.0867 0.163 Uiso 1 1 calc R . .
Cl1 Cl 1.16627(12) 0.18021(12) 1.26382(11) 0.1100(6) Uani 1 1 d . . .
Cl2 Cl 0.6649(3) 0.4280(3) 0.7463(2) 0.1717(12) Uani 1 1 d . . .
Cl3 Cl 1.11353(19) 0.43153(15) 0.84503(12) 0.1316(8) Uani 1 1 d . . .
O2 O 1.0834(6) 0.4792(4) 0.8120(3) 0.153(3) Uani 1 1 d . . .
O3 O 0.7189(4) 0.2666(5) 1.3009(3) 0.140(2) Uani 1 1 d . . .
O4 O 0.8261(4) 0.2392(4) 1.3675(3) 0.1227(17) Uani 1 1 d . . .
O5 O 1.1496(6) 0.4687(4) 0.9093(3) 0.150(2) Uani 1 1 d . . .
O6 O 1.1707(8) 0.1812(8) 0.5734(4) 0.245(7) Uani 1 1 d . . .
O7 O 1.1570(8) 0.3796(6) 0.8204(6) 0.219(5) Uani 1 1 d . . .
O8 O 1.0345(7) 0.3904(7) 0.8444(6) 0.221(5) Uani 1 1 d . . .
O10 O 0.7021(7) 0.1641(6) 1.3296(5) 0.196(4) Uani 1 1 d . . .
O11 O 0.7207(12) 0.4177(6) 0.7910(9) 0.270(9) Uani 1 1 d . . .
O12 O 1.0893(10) 0.1307(11) 0.6130(6) 0.258(7) Uani 1 1 d . . .
O13 O 1.199(2) 0.1762(14) 0.6659(9) 0.416(15) Uani 1 1 d . . .
O15 O 0.5927(8) 0.3748(13) 0.7276(9) 0.335(10) Uani 1 1 d . . .
O16 O 0.7157(14) 0.4058(8) 0.7112(12) 0.318(11) Uani 1 1 d . . .
O17 O 0.6503(8) 0.4966(5) 0.7550(6) 0.202(4) Uani 1 1 d . . .
O19 O 1.2412(5) 0.1747(7) 1.2381(4) 0.179(3) Uani 1 1 d . . .
O20 O 1.1085(8) 0.2255(5) 1.2425(4) 0.198(4) Uani 1 1 d . . .
O21 O 1.1932(7) 0.2166(9) 1.3334(4) 0.226(5) Uani 1 1 d . . .
O22 O 1.1366(6) 0.1155(6) 1.2682(5) 0.181(3) Uiso 1 1 d . . .
Cl4 Cl 0.7999(3) 0.0702(3) 0.1055(3) 0.2084(16) Uiso 1 1 d . . .
O26 O 0.7813(5) 0.0272(5) 0.1431(4) 0.152(2) Uiso 1 1 d . . .
O25 O 0.7863(6) 0.1401(5) 0.1176(4) 0.170(3) Uiso 1 1 d . . .
O28 O 0.7858(14) 0.0286(12) 0.0427(10) 0.316(8) Uiso 1 1 d . . .
O27 O 0.9014(13) 0.0864(11) 0.1264(9) 0.314(8) Uiso 1 1 d . . .

loop_
_atom_site_aniso_label
_atom_site_aniso_U_11
_atom_site_aniso_U_22
_atom_site_aniso_U_33
_atom_site_aniso_U_23
_atom_site_aniso_U_13
_atom_site_aniso_U_12
Pd1 0.0905(4) 0.0823(5) 0.0808(4) 0.0266(3) 0.0103(3) 0.0089(3)
Pd3 0.0849(4) 0.1009(5) 0.0867(4) 0.0327(3) 0.0093(3) 0.0061(3)
Pd2 0.0904(4) 0.0980(5) 0.0781(4) 0.0294(3) 0.0113(3) 0.0074(3)
N1 0.110(4) 0.099(4) 0.091(4) 0.034(3) 0.015(3) 0.021(4)
N2 0.097(4) 0.109(5) 0.092(4) 0.024(3) 0.015(3) 0.013(4)
N3 0.083(3) 0.109(5) 0.098(4) 0.042(4) 0.015(3) 0.021(3)
N4 0.100(4) 0.113(5) 0.090(4) 0.031(4) 0.020(3) 0.018(4)
N5 0.097(4) 0.109(5) 0.099(4) 0.052(4) 0.009(3) 0.008(4)
N6 0.129(5) 0.101(4) 0.094(4) 0.037(3) 0.027(4) 0.016(4)
N7 0.094(4) 0.118(5) 0.086(4) 0.032(4) 0.011(3) -0.009(4)
N8 0.092(4) 0.117(5) 0.097(4) 0.035(4) 0.001(3) 0.009(4)
N9 0.114(5) 0.109(5) 0.087(4) 0.035(4) 0.016(3) 0.014(4)
N10 0.089(4) 0.106(4) 0.091(4) 0.036(4) 0.011(3) -0.003(3)
N11 0.115(5) 0.140(6) 0.090(4) 0.034(4) 0.015(4) 0.013(5)
N12 0.092(4) 0.104(5) 0.099(4) 0.030(4) -0.005(3) 0.006(4)
N13 0.107(4) 0.078(3) 0.095(4) 0.031(3) 0.017(3) 0.013(3)
N14 0.092(4) 0.080(3) 0.088(3) 0.028(3) 0.006(3) 0.008(3)
N15 0.077(3) 0.122(5) 0.111(4) 0.055(4) 0.012(3) 0.003(3)
N16 0.083(3) 0.090(4) 0.089(3) 0.026(3) 0.006(3) -0.002(3)
N17 0.091(4) 0.099(5) 0.102(4) 0.043(4) 0.005(3) 0.014(4)
N19 0.104(5) 0.123(5) 0.103(4) 0.025(4) 0.011(4) 0.019(4)
N22 0.0326(19) 0.077(3) 0.116(4) 0.056(3) 0.002(2) 0.002(2)
N23 0.134(5) 0.132(5) 0.041(3) 0.018(3) 0.015(3) -0.057(4)
C1 0.153(8) 0.189(10) 0.109(6) 0.080(7) 0.015(6) 0.034(8)
C2 0.104(5) 0.108(6) 0.125(6) 0.031(5) 0.028(5) 0.011(5)
C3 0.078(4) 0.151(7) 0.089(4) 0.040(5) 0.007(3) 0.018(4)
C4 0.085(4) 0.118(6) 0.100(5) 0.042(4) 0.022(4) 0.023(4)
C5 0.104(5) 0.093(5) 0.092(4) 0.040(4) 0.012(4) 0.005(4)
C6 0.080(4) 0.162(8) 0.094(5) 0.057(5) 0.008(4) 0.017(5)
C7 0.093(4) 0.085(5) 0.086(4) 0.024(4) 0.007(4) 0.007(4)
C8 0.097(5) 0.102(5) 0.091(4) 0.036(4) 0.007(4) 0.016(4)
C9 0.092(5) 0.127(6) 0.087(4) 0.043(5) 0.026(4) 0.024(5)
C10 0.093(4) 0.116(6) 0.112(5) 0.055(5) 0.012(4) -0.002(4)
C11 0.096(4) 0.092(5) 0.106(5) 0.041(4) 0.027(4) 0.018(4)
C12 0.104(5) 0.092(5) 0.108(5) 0.042(4) 0.017(4) 0.015(4)
C13 0.102(5) 0.101(5) 0.089(5) 0.032(4) 0.017(4) 0.008(5)
C14 0.093(5) 0.123(6) 0.084(4) 0.044(4) 0.025(4) 0.018(5)
C15 0.100(5) 0.110(6) 0.101(5) 0.035(4) 0.005(4) 0.014(4)
C16 0.081(4) 0.097(5) 0.090(4) 0.034(4) 0.010(3) 0.013(4)
C17 0.098(5) 0.106(5) 0.092(4) 0.039(4) 0.017(4) 0.020(4)
C18 0.114(5) 0.100(5) 0.086(4) 0.022(4) 0.000(4) 0.023(5)
C19 0.153(7) 0.104(5) 0.111(5) 0.052(5) 0.035(5) 0.040(5)
C20 0.113(6) 0.106(6) 0.123(6) 0.044(5) -0.006(5) 0.024(5)
C21 0.101(5) 0.167(9) 0.110(6) 0.051(6) 0.017(5) -0.021(6)
C22 0.106(5) 0.102(5) 0.115(6) 0.038(5) 0.026(4) 0.016(5)
C23 0.092(5) 0.143(7) 0.126(6) 0.058(6) 0.010(4) -0.009(5)
C24 0.086(4) 0.076(4) 0.074(3) 0.009(3) 0.000(3) -0.003(4)
C25 0.118(6) 0.119(6) 0.095(5) 0.036(5) 0.027(4) 0.011(5)
C26 0.176(9) 0.150(8) 0.128(7) 0.065(6) 0.052(7) 0.071(8)
C27 0.088(4) 0.080(4) 0.084(4) 0.026(4) 0.002(4) 0.013(4)
C28 0.074(4) 0.114(6) 0.148(7) 0.045(6) 0.001(4) -0.003(4)
C29 0.100(5) 0.101(5) 0.089(4) 0.027(4) 0.005(4) 0.021(4)
C30 0.092(4) 0.065(4) 0.080(4) 0.009(3) 0.013(3) 0.005(3)
C31 0.148(8) 0.142(8) 0.102(6) 0.030(6) 0.019(5) 0.003(7)
C32 0.098(5) 0.074(4) 0.082(4) 0.025(3) 0.006(4) -0.003(4)
C33 0.093(5) 0.124(6) 0.087(4) 0.033(4) 0.007(4) 0.020(4)
C34 0.112(5) 0.081(4) 0.086(4) 0.013(4) 0.006(4) 0.006(4)
C35 0.090(5) 0.110(5) 0.099(5) 0.041(4) 0.016(4) 0.014(4)
C36 0.125(6) 0.071(4) 0.089(4) 0.022(4) 0.001(4) -0.003(4)
C37 0.110(5) 0.079(4) 0.092(4) 0.019(4) 0.022(4) 0.014(4)
C38 0.104(5) 0.096(5) 0.072(4) 0.022(4) 0.005(4) 0.006(5)
C39 0.129(6) 0.114(6) 0.101(5) 0.050(5) 0.020(5) 0.029(5)
C40 0.082(4) 0.097(5) 0.136(6) 0.020(5) 0.012(4) 0.010(4)
C41 0.095(5) 0.103(5) 0.097(5) 0.028(4) 0.014(4) 0.007(4)
C42 0.092(4) 0.087(4) 0.091(5) 0.031(4) 0.009(4) 0.014(4)
C43 0.158(8) 0.123(7) 0.129(7) 0.045(6) 0.035(6) 0.043(7)
C44 0.116(6) 0.095(5) 0.102(5) 0.034(4) 0.017(4) 0.014(5)
C45 0.091(4) 0.103(5) 0.070(4) 0.023(4) 0.007(3) -0.008(4)
C46 0.088(5) 0.105(6) 0.087(4) 0.030(4) 0.003(4) 0.007(4)
C47 0.128(7) 0.158(8) 0.093(5) 0.052(6) -0.010(5) -0.008(6)
C48 0.092(4) 0.096(5) 0.090(4) 0.029(4) 0.016(4) 0.016(4)
C49 0.093(5) 0.102(5) 0.110(5) 0.025(4) 0.002(4) 0.015(4)
C50 0.095(5) 0.099(5) 0.090(4) 0.016(4) 0.002(4) 0.018(4)
C51 0.101(5) 0.107(5) 0.082(4) 0.041(4) 0.011(4) 0.009(5)
C52 0.095(5) 0.112(6) 0.091(4) 0.030(4) 0.013(4) 0.012(5)
C53 0.113(6) 0.110(6) 0.119(6) 0.033(5) 0.015(5) 0.021(5)
C54 0.089(5) 0.097(5) 0.107(5) 0.018(4) 0.012(4) 0.010(4)
C55 0.212(12) 0.092(6) 0.229(13) 0.048(7) 0.125(11) 0.004(7)
C56 0.092(4) 0.111(6) 0.077(4) 0.033(4) 0.018(4) 0.012(4)
C57 0.215(12) 0.104(6) 0.145(8) 0.054(6) 0.065(8) 0.012(7)
C58 0.173(9) 0.150(9) 0.090(5) 0.022(6) 0.027(6) 0.017(8)
C59 0.138(7) 0.117(7) 0.105(6) -0.001(5) 0.009(5) 0.021(6)
C60 0.082(4) 0.090(5) 0.108(5) 0.036(5) -0.006(4) 0.002(5)
C61 0.144(7) 0.113(6) 0.106(5) 0.023(5) 0.019(5) 0.037(6)
C62 0.233(13) 0.141(8) 0.093(6) 0.046(6) 0.015(7) -0.041(10)
C63 0.147(8) 0.160(10) 0.098(6) 0.038(6) 0.010(6) -0.018(8)
C64 0.095(5) 0.121(7) 0.164(8) 0.035(7) 0.036(6) 0.014(5)
C65 0.116(7) 0.155(9) 0.136(7) 0.051(7) 0.038(6) 0.006(6)
C66 0.113(6) 0.151(9) 0.106(6) -0.002(6) 0.003(5) -0.037(6)
C67 0.123(7) 0.137(8) 0.241(13) 0.043(9) 0.090(9) 0.037(7)
C68 0.205(12) 0.146(9) 0.113(7) 0.020(7) 0.022(8) -0.025(10)
C69 0.123(7) 0.140(8) 0.104(6) 0.014(5) -0.023(5) 0.023(6)
C70 0.137(8) 0.120(8) 0.155(9) -0.004(7) -0.001(7) 0.035(7)
C71 0.112(7) 0.124(7) 0.157(9) -0.006(7) 0.035(6) -0.011(6)
C72 0.100(5) 0.093(5) 0.118(6) 0.027(5) 0.005(5) -0.012(5)
Cl1 0.0952(12) 0.1143(14) 0.1416(17) 0.0692(13) 0.0294(11) 0.0198(11)
Cl2 0.148(3) 0.174(4) 0.183(3) 0.042(3) 0.037(3) 0.003(3)
Cl3 0.147(2) 0.1169(17) 0.1292(18) 0.0410(14) 0.0133(15) 0.0409(17)
O2 0.208(7) 0.150(6) 0.111(4) 0.048(4) 0.031(4) 0.080(6)
O3 0.103(4) 0.188(7) 0.127(4) 0.060(5) 0.002(3) 0.011(4)
O4 0.116(4) 0.124(4) 0.115(4) 0.032(3) 0.003(3) 0.013(4)
O5 0.187(7) 0.133(5) 0.115(5) 0.035(4) 0.002(5) 0.019(5)
O6 0.242(11) 0.338(16) 0.111(6) 0.066(8) -0.006(6) -0.132(11)
O7 0.249(11) 0.168(7) 0.238(10) 0.054(7) 0.026(9) 0.122(9)
O8 0.168(8) 0.237(12) 0.218(10) 0.043(9) 0.015(7) -0.048(8)
O10 0.190(8) 0.161(7) 0.196(8) 0.047(7) -0.018(7) -0.049(7)
O11 0.269(15) 0.131(8) 0.301(16) 0.015(9) -0.108(15) 0.005(9)
O12 0.237(12) 0.355(19) 0.180(10) 0.081(12) 0.069(9) -0.056(13)
O13 0.61(4) 0.46(3) 0.222(16) 0.136(18) 0.19(2) -0.09(3)
O15 0.137(8) 0.39(2) 0.35(2) -0.038(18) -0.018(10) -0.024(12)
O16 0.310(19) 0.212(13) 0.45(3) 0.019(16) 0.25(2) 0.004(13)
O17 0.211(10) 0.124(6) 0.244(10) 0.034(7) 0.013(8) 0.038(7)
O19 0.112(5) 0.294(11) 0.150(6) 0.097(7) 0.034(4) 0.013(6)
O20 0.299(12) 0.165(7) 0.168(7) 0.087(6) 0.057(7) 0.129(8)
O21 0.181(8) 0.412(17) 0.121(5) 0.124(8) 0.040(5) 0.073(10)

loop_
_atom_type_symbol
_atom_type_description
_atom_type_scat_dispersion_real
_atom_type_scat_dispersion_imag
_atom_type_scat_source
C C 0.0033 0.0016 'International Tables Vol C Tables 4.2.6.8 and 6.1.1.4'
H H 0.0000 0.0000 'International Tables Vol C Tables 4.2.6.8 and 6.1.1.4'
N N 0.0061 0.0033 'International Tables Vol C Tables 4.2.6.8 and 6.1.1.4'
O O 0.0106 0.0060 'International Tables Vol C Tables 4.2.6.8 and 6.1.1.4'
Pd Pd -0.9988 1.0072 'International Tables Vol C Tables 4.2.6.8 and 6.1.1.4'
Cl Cl 0.1484 0.1585 'International Tables Vol C Tables 4.2.6.8 and 6.1.1.4'

loop_
_geom_angle_atom_site_label_1
_geom_angle_atom_site_label_2
_geom_angle_atom_site_label_3
_geom_angle
_geom_angle_site_symmetry_1
_geom_angle_site_symmetry_3
_geom_angle_publ_flag
N2 Pd1 N14 177.6(2) . . ?
N2 Pd1 N3 93.5(3) . . ?
N14 Pd1 N3 87.0(2) . . ?
N2 Pd1 N1 85.2(3) . . ?
N14 Pd1 N1 94.2(3) . . ?
N3 Pd1 N1 176.8(2) . . ?
N17 Pd3 N16 90.2(2) . . ?
N17 Pd3 N19 177.7(2) . . ?
N16 Pd3 N19 92.1(3) . . ?
N17 Pd3 N11 92.2(3) . . ?
N16 Pd3 N11 177.2(3) . . ?
N19 Pd3 N11 85.5(3) . . ?
N9 Pd2 N5 88.5(3) . . ?
N9 Pd2 N7 176.1(2) . . ?
N5 Pd2 N7 92.5(3) . . ?
N9 Pd2 N8 92.5(3) . . ?
N5 Pd2 N8 179.0(3) . . ?
N7 Pd2 N8 86.5(3) . . ?
C69 N1 C53 108.8(8) . . ?
C69 N1 C62 113.7(8) . . ?
C53 N1 C62 107.9(7) . . ?
C69 N1 Pd1 112.3(5) . . ?
C53 N1 Pd1 109.9(5) . . ?
C62 N1 Pd1 104.1(6) . . ?
C65 N2 C63 115.5(8) . . ?
C65 N2 C55 106.1(8) . . ?
C63 N2 C55 100.2(9) . . ?
C65 N2 Pd1 112.6(5) . . ?
C63 N2 Pd1 109.4(6) . . ?
C55 N2 Pd1 112.5(5) . . ?
C30 N3 N4 105.0(6) . . ?
C30 N3 Pd1 132.8(4) . . ?
N4 N3 Pd1 122.2(5) . . ?
C13 N4 N3 112.5(6) . . ?
C17 N5 N6 105.2(6) . . ?
C17 N5 Pd2 131.6(5) . . ?
N6 N5 Pd2 120.6(5) . . ?
C39 N6 N5 113.4(7) . . ?
C66 N7 C47 108.5(8) . . ?
C66 N7 C59 111.8(8) . . ?
C47 N7 C59 108.2(7) . . ?
C66 N7 Pd2 113.4(5) . . ?
C47 N7 Pd2 110.6(5) . . ?
C59 N7 Pd2 104.1(5) . . ?
C67 N8 C70 114.6(9) . . ?
C67 N8 C26 108.6(9) . . ?
C70 N8 C26 104.8(8) . . ?
C67 N8 Pd2 110.7(6) . . ?
C70 N8 Pd2 106.6(5) . . ?
C26 N8 Pd2 111.4(5) . . ?
N10 N9 C51 105.1(6) . . ?
N10 N9 Pd2 121.9(5) . . ?
C51 N9 Pd2 132.9(6) . . ?
N9 N10 C42 110.9(6) . . ?
C21 N11 C1 109.0(8) . . ?
C21 N11 C68 109.3(9) . . ?
C1 N11 C68 111.6(9) . . ?
C21 N11 Pd3 110.1(5) . . ?
C1 N11 Pd3 111.3(6) . . ?
C68 N11 Pd3 105.6(6) . . ?
C46 N12 N17 110.2(7) . . ?
N14 N13 C36 110.4(6) . . ?
N13 N14 C32 106.9(6) . . ?
N13 N14 Pd1 118.9(5) . . ?
C32 N14 Pd1 132.2(4) . . ?
N16 N15 C35 109.1(6) . . ?
C16 N16 N15 108.3(6) . . ?
C16 N16 Pd3 132.3(5) . . ?
N15 N16 Pd3 119.4(4) . . ?
C60 N17 N12 106.8(6) . . ?
C60 N17 Pd3 134.4(5) . . ?
N12 N17 Pd3 118.7(6) . . ?
C43 N19 C71 110.0(8) . . ?
C43 N19 C58 108.7(8) . . ?
C71 N19 C58 111.2(8) . . ?
C43 N19 Pd3 113.1(6) . . ?
C71 N19 Pd3 108.5(5) . . ?
C58 N19 Pd3 105.3(6) . . ?
O10 N22 O3 125.3(7) . . ?
O10 N22 O4 119.5(6) . . ?
O3 N22 O4 115.3(5) . . ?
O12 N23 O6 127.3(10) . . ?
O12 N23 O13 106.2(12) . . ?
O6 N23 O13 118.0(13) . . ?
C4 C3 C9 115.5(6) . . ?
C35 C4 C16 105.7(6) . . ?
C35 C4 C3 123.8(7) . . ?
C16 C4 C3 130.4(7) . . ?
C17 C5 C39 105.7(7) . . ?
C17 C5 C44 129.6(7) . . ?
C39 C5 C44 124.7(7) . . ?
C13 C7 C30 108.2(7) . . ?
C13 C7 C18 131.3(7) . . ?
C30 C7 C18 120.5(6) . . ?
C24 C8 C27 116.3(6) . . ?
C14 C9 C38 121.0(7) . . ?
C14 C9 C3 121.7(8) . . ?
C38 C9 C3 117.3(7) . . ?
C45 C12 C48 116.2(6) . . ?
N4 C13 C7 105.9(6) . . ?
N4 C13 C15 119.9(7) . . ?
C7 C13 C15 134.1(8) . . ?
C45 C14 C9 122.3(8) . . ?
C45 C14 C72 118.6(7) . . ?
C9 C14 C72 119.0(7) . . ?
N16 C16 C4 109.2(6) . . ?
N16 C16 C6 120.4(6) . . ?
C4 C16 C6 130.4(6) . . ?
N5 C17 C5 109.9(7) . . ?
N5 C17 C22 121.3(7) . . ?
C5 C17 C22 128.9(7) . . ?
C7 C18 C50 117.0(6) . . ?
C56 C24 C38 120.8(7) . . ?
C56 C24 C8 119.6(6) . . ?
C38 C24 C8 119.6(6) . . ?
C42 C27 C51 106.1(6) . . ?
C42 C27 C8 133.0(7) . . ?
C51 C27 C8 120.8(6) . . ?
C54 C29 C49 119.2(7) . . ?
C54 C29 C20 120.6(8) . . ?
C49 C29 C20 120.2(7) . . ?
N3 C30 C7 108.5(6) . . ?
N3 C30 C34 119.6(6) . . ?
C7 C30 C34 131.9(6) . . ?
N14 C32 C48 109.2(6) . . ?
N14 C32 C11 121.9(6) . . ?
C48 C32 C11 129.0(7) . . ?
N15 C35 C4 107.6(6) . . ?
N15 C35 C23 119.5(7) . . ?
C4 C35 C23 132.7(7) . . ?
N13 C36 C48 108.4(6) . . ?
N13 C36 C19 120.0(7) . . ?
C48 C36 C19 131.3(8) . . ?
C49 C37 C50 118.9(8) . . ?
C49 C37 C2 121.0(7) . . ?
C50 C37 C2 120.1(7) . . ?
C24 C38 C9 117.2(7) . . ?
C24 C38 C61 119.8(8) . . ?
C9 C38 C61 122.9(7) . . ?
N6 C39 C5 105.8(7) . . ?
N6 C39 C57 125.4(9) . . ?
C5 C39 C57 128.7(9) . . ?
C50 C41 C54 117.9(7) . . ?
C50 C41 C31 121.8(7) . . ?
C54 C41 C31 120.3(8) . . ?
C27 C42 N10 108.9(7) . . ?
C27 C42 C10 133.4(7) . . ?
N10 C42 C10 117.6(6) . . ?
C5 C44 C49 115.4(6) . . ?
C14 C45 C56 117.9(7) . . ?
C14 C45 C12 122.5(7) . . ?
C56 C45 C12 119.5(7) . . ?
N12 C46 C52 109.1(7) . . ?
N12 C46 C40 121.3(7) . . ?
C52 C46 C40 129.5(8) . . ?
C36 C48 C32 105.1(6) . . ?
C36 C48 C12 125.9(7) . . ?
C32 C48 C12 129.0(6) . . ?
C37 C49 C29 119.4(8) . . ?
C37 C49 C44 121.4(8) . . ?
C29 C49 C44 119.2(7) . . ?
C37 C50 C41 123.3(7) . . ?
C37 C50 C18 117.2(7) . . ?
C41 C50 C18 119.4(8) . . ?
N9 C51 C27 109.0(6) . . ?
N9 C51 C25 120.5(8) . . ?
C27 C51 C25 130.5(7) . . ?
C46 C52 C60 102.7(7) . . ?
C46 C52 C64 126.1(7) . . ?
C60 C52 C64 131.2(7) . . ?
C29 C54 C41 121.1(7) . . ?
C29 C54 C64 119.7(8) . 2_757 ?
C41 C54 C64 119.2(8) . 2_757 ?
C24 C56 C45 120.4(6) . . ?
C24 C56 C33 120.5(7) . . ?
C45 C56 C33 119.1(7) . . ?
C68 C58 N19 114.5(10) . . ?
C70 C59 N7 115.0(8) . . ?
N17 C60 C52 111.2(7) . . ?
N17 C60 C28 120.2(8) . . ?
C52 C60 C28 128.6(9) . . ?
C63 C62 N1 114.7(9) . . ?
C62 C63 N2 107.3(9) . . ?
C52 C64 C54 115.6(7) . 2_757 ?
C58 C68 N11 113.7(9) . . ?
C59 C70 N8 110.4(9) . . ?
O22 Cl1 O20 119.5(7) . . ?
O22 Cl1 O19 110.9(7) . . ?
O20 Cl1 O19 115.7(6) . . ?
O22 Cl1 O21 95.5(7) . . ?
O20 Cl1 O21 103.4(6) . . ?
O19 Cl1 O21 109.0(6) . . ?
O11 Cl2 O16 86.4(13) . . ?
O11 Cl2 O17 114.1(9) . . ?
O16 Cl2 O17 116.7(10) . . ?
O11 Cl2 O15 111.5(13) . . ?
O16 Cl2 O15 108.1(12) . . ?
O17 Cl2 O15 116.2(11) . . ?
O7 Cl3 O2 120.0(6) . . ?
O7 Cl3 O5 113.5(6) . . ?
O2 Cl3 O5 112.0(4) . . ?
O7 Cl3 O8 103.0(8) . . ?
O2 Cl3 O8 100.9(7) . . ?
O5 Cl3 O8 105.0(7) . . ?
Cl2 O11 O16 46.5(8) . . ?
Cl2 O16 O11 47.0(8) . . ?
O25 Cl4 O26 121.6(7) . . ?
O25 Cl4 O28 117.9(11) . . ?
O26 Cl4 O28 111.5(11) . . ?
O25 Cl4 O27 96.2(9) . . ?
O26 Cl4 O27 102.0(9) . . ?
O28 Cl4 O27 102.5(12) . . ?

loop_
_geom_bond_atom_site_label_1
_geom_bond_atom_site_label_2
_geom_bond_distance
_geom_bond_site_symmetry_2
_geom_bond_publ_flag
Pd1 N2 2.004(7) . ?
Pd1 N14 2.027(6) . ?
Pd1 N3 2.026(6) . ?
Pd1 N1 2.081(7) . ?
Pd3 N17 2.039(7) . ?
Pd3 N16 2.038(6) . ?
Pd3 N19 2.074(7) . ?
Pd3 N11 2.085(7) . ?
Pd2 N9 1.999(7) . ?
Pd2 N5 2.028(7) . ?
Pd2 N7 2.062(6) . ?
Pd2 N8 2.072(7) . ?
N1 C69 1.451(11) . ?
N1 C53 1.452(11) . ?
N1 C62 1.525(13) . ?
N2 C65 1.428(12) . ?
N2 C63 1.470(11) . ?
N2 C55 1.554(12) . ?
N3 C30 1.368(9) . ?
N3 N4 1.346(8) . ?
N4 C13 1.349(10) . ?
N5 C17 1.341(10) . ?
N5 N6 1.346(9) . ?
N6 C39 1.326(11) . ?
N7 C66 1.460(11) . ?
N7 C47 1.458(11) . ?
N7 C59 1.502(11) . ?
N8 C67 1.458(12) . ?
N8 C70 1.480(13) . ?
N8 C26 1.525(10) . ?
N9 N10 1.355(9) . ?
N9 C51 1.367(9) . ?
N10 C42 1.377(10) . ?
N11 C21 1.461(12) . ?
N11 C1 1.493(12) . ?
N11 C68 1.503(14) . ?
N12 C46 1.325(10) . ?
N12 N17 1.396(9) . ?
N13 N14 1.331(7) . ?
N13 C36 1.352(10) . ?
N14 C32 1.341(9) . ?
N15 N16 1.341(8) . ?
N15 C35 1.384(9) . ?
N16 C16 1.334(9) . ?
N17 C60 1.295(10) . ?
N19 C43 1.483(11) . ?
N19 C71 1.477(12) . ?
N19 C58 1.477(12) . ?
N22 O10 1.220(10) . ?
N22 O3 1.281(8) . ?
N22 O4 1.362(7) . ?
N23 O12 1.126(15) . ?
N23 O6 1.160(10) . ?
N23 O13 1.26(3) . ?
C2 C37 1.474(11) . ?
C3 C4 1.499(10) . ?
C3 C9 1.558(10) . ?
C4 C35 1.367(11) . ?
C4 C16 1.411(10) . ?
C5 C17 1.398(11) . ?
C5 C39 1.393(12) . ?
C5 C44 1.498(11) . ?
C6 C16 1.485(11) . ?
C7 C13 1.353(10) . ?
C7 C30 1.386(10) . ?
C7 C18 1.526(11) . ?
C8 C24 1.501(10) . ?
C8 C27 1.506(10) . ?
C9 C14 1.380(11) . ?
C9 C38 1.412(12) . ?
C10 C42 1.549(11) . ?
C11 C32 1.506(10) . ?
C12 C45 1.500(11) . ?
C12 C48 1.523(10) . ?
C13 C15 1.500(11) . ?
C14 C45 1.367(10) . ?
C14 C72 1.571(12) . ?
C17 C22 1.447(11) . ?
C18 C50 1.550(10) . ?
C19 C36 1.526(10) . ?
C20 C29 1.530(11) . ?
C23 C35 1.522(11) . ?
C24 C56 1.385(10) . ?
C24 C38 1.416(10) . ?
C25 C51 1.455(11) . ?
C27 C42 1.314(10) . ?
C27 C51 1.440(11) . ?
C28 C60 1.496(11) . ?
C29 C54 1.373(11) . ?
C29 C49 1.452(12) . ?
C30 C34 1.450(10) . ?
C31 C41 1.505(12) . ?
C32 C48 1.411(9) . ?
C33 C56 1.529(10) . ?
C36 C48 1.351(10) . ?
C37 C49 1.384(11) . ?
C37 C50 1.390(11) . ?
C38 C61 1.468(11) . ?
C39 C57 1.514(12) . ?
C40 C46 1.486(11) . ?
C41 C50 1.375(11) . ?
C41 C54 1.416(11) . ?
C44 C49 1.519(11) . ?
C45 C56 1.430(11) . ?
C46 C52 1.404(11) . ?
C52 C60 1.450(11) . ?
C52 C64 1.512(13) . ?
C54 C64 1.511(12) 2_757 ?
C58 C68 1.396(16) . ?
C59 C70 1.442(14) . ?
C62 C63 1.440(15) . ?
C64 C54 1.511(12) 2_757 ?
Cl1 O22 1.319(10) . ?
Cl1 O20 1.405(8) . ?
Cl1 O19 1.436(7) . ?
Cl1 O21 1.492(10) . ?
Cl2 O11 1.275(13) . ?
Cl2 O16 1.264(13) . ?
Cl2 O17 1.304(9) . ?
Cl2 O15 1.395(17) . ?
Cl3 O7 1.309(9) . ?
Cl3 O2 1.371(7) . ?
Cl3 O5 1.408(7) . ?
Cl3 O8 1.437(11) . ?
O11 O16 1.74(2) . ?
Cl4 O25 1.319(9) . ?
Cl4 O26 1.385(8) . ?
Cl4 O28 1.39(2) . ?
Cl4 O27 1.59(2) . ?

loop_
_platon_squeeze_void_nr
_platon_squeeze_void_average_x
_platon_squeeze_void_average_y
_platon_squeeze_void_average_z
_platon_squeeze_void_volume
_platon_squeeze_void_count_electrons
_platon_squeeze_void_content
1 0.000 0.000 0.000 165 43 ' '
2 -0.034 0.327 0.533 2106 398 ' '
3 0.500 1.000 1.000 121 31 ' '
